data_7048525
loop_
_publ_author_name
'Subramaniyan, Vasudevan'
'Dutta, Bidisa'
'Govindaraj, Anbarasu'
'Mani, Ganesan'

_publ_section_title
;
 Facile synthesis of Pd(ii) and Ni(ii) pincer carbene complexes by the
 double C-H bond activation of a new hexahydropyrimidine-based
 bis(phosphine): catalysis of C-N couplings.
;
_journal_issue 21
_journal_name_full 'Dalton transactions (Cambridge, England : 2003)'
_journal_page_first 7203
_journal_page_last 7210
_journal_paper_doi 10.1039/c8dt03413c
_journal_volume 48
_journal_year 2019
_chemical_formula_moiety 'C30 H30 Cl N2 P2 Pd, B0.7 F2.8, 0.3(Cl)'
_chemical_formula_sum 'C30 H30 B0.7 Cl1.3 F2.8 N2 P2 Pd'
_chemical_formula_weight 693.75
_space_group_crystal_system triclinic
_space_group_IT_number 2
_space_group_name_Hall '-P 1'
_space_group_name_H-M_alt 'P -1'
_symmetry_space_group_name_Hall '-P 1'
_symmetry_space_group_name_H-M 'P -1'
_atom_sites_solution_hydrogens geom
_atom_sites_solution_primary dual
_audit_creation_date 2018-06-23
_audit_creation_method
;
Olex2 1.2
(compiled 2018.05.29 svn.r3508 for OlexSys, GUI svn.r5506)
;
_audit_update_record
;
2018-11-23 deposited with the CCDC.
2019-01-09 downloaded from the CCDC.
;
_cell_angle_alpha 70.883(8)
_cell_angle_beta 88.024(8)
_cell_angle_gamma 71.058(7)
_cell_formula_units_Z 2
_cell_length_a 9.4114(14)
_cell_length_b 12.154(2)
_cell_length_c 15.368(2)
_cell_measurement_reflns_used 5481
_cell_measurement_temperature 100.15
_cell_measurement_theta_max 24.999
_cell_measurement_theta_min 3.371
_cell_volume 1565.9(4)
_computing_cell_refinement APEX3
_computing_data_collection APEX3
_computing_data_reduction APEX3
_computing_molecular_graphics 'Olex2 (Dolomanov et al., 2009)'
_computing_publication_material 'Olex2 (Dolomanov et al., 2009)'
_computing_structure_refinement 'ShelXL (Sheldrick, 2015)'
_computing_structure_solution 'ShelXT (Sheldrick, 2015)'
_diffrn_ambient_temperature 100.15
_diffrn_measured_fraction_theta_full 0.993
_diffrn_measured_fraction_theta_max 0.993
_diffrn_measurement_device_type 'Apex3 D8 venture'
_diffrn_measurement_method '\w scans'
_diffrn_radiation_monochromator graphite
_diffrn_radiation_type MoK\a
_diffrn_radiation_wavelength 0.71073
_diffrn_reflns_av_R_equivalents 0.0252
_diffrn_reflns_av_unetI/netI 0.0365
_diffrn_reflns_Laue_measured_fraction_full 0.993
_diffrn_reflns_Laue_measured_fraction_max 0.993
_diffrn_reflns_limit_h_max 11
_diffrn_reflns_limit_h_min -11
_diffrn_reflns_limit_k_max 9
_diffrn_reflns_limit_k_min -14
_diffrn_reflns_limit_l_max 18
_diffrn_reflns_limit_l_min -18
_diffrn_reflns_number 12684
_diffrn_reflns_point_group_measured_fraction_full 0.993
_diffrn_reflns_point_group_measured_fraction_max 0.993
_diffrn_reflns_theta_full 24.999
_diffrn_reflns_theta_max 24.999
_diffrn_reflns_theta_min 3.371
_exptl_absorpt_coefficient_mu 0.845
_exptl_absorpt_correction_T_max 0.7457
_exptl_absorpt_correction_T_min 0.6855
_exptl_absorpt_correction_type multi-scan
_exptl_absorpt_process_details
;
SADABS-2014/5 (Bruker,2014/5) was used for absorption correction.
wR2(int) was 0.0644 before and 0.0378 after correction.
The Ratio of minimum to maximum transmission is 0.9193.
The \l/2 correction factor is Not present.
;
_exptl_crystal_colour yellow
_exptl_crystal_colour_primary yellow
_exptl_crystal_density_diffrn 1.471
_exptl_crystal_description block
_exptl_crystal_F_000 702
_exptl_crystal_size_max 0.254
_exptl_crystal_size_mid 0.17
_exptl_crystal_size_min 0.048
_refine_diff_density_max 0.737
_refine_diff_density_min -0.367
_refine_diff_density_rms 0.068
_refine_ls_extinction_method none
_refine_ls_goodness_of_fit_ref 1.050
_refine_ls_hydrogen_treatment constr
_refine_ls_matrix_type full
_refine_ls_number_parameters 406
_refine_ls_number_reflns 5481
_refine_ls_number_restraints 44
_refine_ls_restrained_S_all 1.060
_refine_ls_R_factor_all 0.0493
_refine_ls_R_factor_gt 0.0370
_refine_ls_shift/su_max 0.001
_refine_ls_shift/su_mean 0.000
_refine_ls_structure_factor_coef Fsqd
_refine_ls_weighting_details 'w=1/[\s^2^(Fo^2^)+(0.0523P)^2^+1.1423P] where P=(Fo^2^+2Fc^2^)/3'
_refine_ls_weighting_scheme calc
_refine_ls_wR_factor_gt 0.0962
_refine_ls_wR_factor_ref 0.1021
_reflns_Friedel_coverage 0.000
_reflns_number_gt 4597
_reflns_number_total 5481
_reflns_threshold_expression 'I > 2\s(I)'
_cod_data_source_file c8dt03413c2.cif
_cod_data_source_block PCP-PdBF4
_cod_depositor_comments 'Adding full bibliography for 7048523--7048526.cif.'
_cod_original_cell_volume 1566.0(4)
_cod_original_formula_sum 'C30 H30 B0.70 Cl1.30 F2.80 N2 P2 Pd'
_cod_database_code 7048525
_shelx_shelxl_version_number 2018/1
_shelx_space_group_comment
;
The symmetry employed for this shelxl refinement is uniquely defined
by the following loop, which should always be used as a source of
symmetry information in preference to the above space-group names.
They are only intended as comments.
;
_olex2_refinement_description
;
1. Fixed Uiso
 At 1.2 times of:
  All C(H) groups, All C(H,H) groups
2. Restrained distances
 F1-B2 \\sim F1A-B2
 with sigma of 0.02
 F2-B2 \\sim F2A-B2
 with sigma of 0.02
 F3-B2 \\sim F3A-B2
 with sigma of 0.02
3. Rigid body (RIGU) restrains
 F3, F2, F1, F5, B2
 with sigma for 1-2 distances of 0.004 and sigma for 1-3 distances of 0.004
 B2, F2A, F3A, F1A
 with sigma for 1-2 distances of 0.004 and sigma for 1-3 distances of 0.004
4. Others
 Fixed Sof: F1(0.35) F2(0.35) F3(0.7) F5(0.35) B2(0.7) F1A(0.35) F2A(0.35)
 F3A(0.35) Cl0A(0.3)
5.a Secondary CH2 refined with riding coordinates:
 C13(H13A,H13B), C14(H14A,H14B), C15(H15A,H15B), C16(H16A,H16B), C18(H18A,H18B)
5.b Aromatic/amide H refined with riding coordinates:
 C2(H2), C3(H3), C4(H4), C5(H5), C6(H6), C8(H8), C9(H9), C10(H10), C11(H11),
 C12(H12), C20(H20), C21(H21), C22(H22), C23(H23), C24(H24), C26(H26), C27(H27),
  C28(H28), C29(H29), C30(H30)
;
_olex2_submission_special_instructions 'No special instructions were received'

loop_
_space_group_symop_operation_xyz
'x, y, z'
'-x, -y, -z'

loop_
_atom_site_label
_atom_site_type_symbol
_atom_site_fract_x
_atom_site_fract_y
_atom_site_fract_z
_atom_site_U_iso_or_equiv
_atom_site_adp_type
_atom_site_occupancy
_atom_site_site_symmetry_order
_atom_site_calc_flag
_atom_site_refinement_flags_posn
_atom_site_refinement_flags_adp
_atom_site_refinement_flags_occupancy
_atom_site_disorder_assembly
_atom_site_disorder_group
C1 C -0.2938(5) 0.8572(4) 0.8599(3) 0.0541(10) Uani 1 1 d . . . . .
C2 C -0.1774(5) 0.7925(4) 0.9294(3) 0.0634(11) Uani 1 1 d . . . . .
H2 H -0.116628 0.710363 0.935701 0.076 Uiso 1 1 calc R . . . .
C3 C -0.1500(7) 0.8489(5) 0.9900(4) 0.0834(15) Uani 1 1 d . . . . .
H3 H -0.070197 0.805667 1.037444 0.100 Uiso 1 1 calc R . . . .
C4 C -0.2388(9) 0.9666(6) 0.9807(4) 0.099(2) Uani 1 1 d . . . . .
H4 H -0.219232 1.005140 1.021412 0.119 Uiso 1 1 calc R . . . .
C5 C -0.3576(7) 1.0311(5) 0.9123(4) 0.0887(17) Uani 1 1 d . . . . .
H5 H -0.420831 1.111780 0.907993 0.106 Uiso 1 1 calc R . . . .
C6 C -0.3824(5) 0.9773(4) 0.8514(4) 0.0703(13) Uani 1 1 d . . . . .
H6 H -0.460642 1.022234 0.803088 0.084 Uiso 1 1 calc R . . . .
C7 C -0.5175(4) 0.7823(3) 0.7904(3) 0.0546(10) Uani 1 1 d . . . . .
C8 C -0.5806(5) 0.7733(4) 0.8727(4) 0.0642(12) Uani 1 1 d . . . . .
H8 H -0.527479 0.775441 0.923220 0.077 Uiso 1 1 calc R . . . .
C9 C -0.7238(7) 0.7609(5) 0.8826(5) 0.0929(19) Uani 1 1 d . . . . .
H9 H -0.768821 0.755217 0.939469 0.111 Uiso 1 1 calc R . . . .
C10 C -0.7988(7) 0.7570(5) 0.8079(8) 0.115(3) Uani 1 1 d . . . . .
H10 H -0.894920 0.746829 0.814403 0.139 Uiso 1 1 calc R . . . .
C11 C -0.7367(7) 0.7676(6) 0.7262(6) 0.107(2) Uani 1 1 d . . . . .
H11 H -0.790615 0.768166 0.674845 0.128 Uiso 1 1 calc R . . . .
C12 C -0.5964(6) 0.7776(5) 0.7180(4) 0.0827(15) Uani 1 1 d . . . . .
H12 H -0.551575 0.781322 0.661251 0.099 Uiso 1 1 calc R . . . .
C13 C -0.3265(6) 0.8974(4) 0.6657(3) 0.0713(13) Uani 1 1 d . . . . .
H13A H -0.427458 0.928783 0.632471 0.086 Uiso 1 1 calc R . . . .
H13B H -0.304426 0.968281 0.673090 0.086 Uiso 1 1 calc R . . . .
C14 C -0.2132(7) 0.9255(5) 0.5171(3) 0.0846(16) Uani 1 1 d . . . . .
H14A H -0.229834 1.009795 0.518108 0.102 Uiso 1 1 calc R . . . .
H14B H -0.294813 0.929251 0.476183 0.102 Uiso 1 1 calc R . . . .
C15 C -0.0624(8) 0.8777(5) 0.4813(4) 0.0944(18) Uani 1 1 d . . . . .
H15A H -0.062114 0.929030 0.416243 0.113 Uiso 1 1 calc R . . . .
H15B H 0.018184 0.882115 0.518376 0.113 Uiso 1 1 calc R . . . .
C16 C -0.0341(8) 0.7462(5) 0.4875(3) 0.0922(18) Uani 1 1 d . . . . .
H16A H -0.109216 0.742588 0.445930 0.111 Uiso 1 1 calc R . . . .
H16B H 0.067595 0.711625 0.468265 0.111 Uiso 1 1 calc R . . . .
C17 C -0.1363(4) 0.7205(4) 0.6413(3) 0.0474(9) Uani 1 1 d . . . . .
C18 C 0.0183(5) 0.5409(4) 0.6049(3) 0.0552(10) Uani 1 1 d . . . . .
H18A H 0.116846 0.519439 0.578392 0.066 Uiso 1 1 calc R . . . .
H18B H -0.049958 0.510993 0.578277 0.066 Uiso 1 1 calc R . . . .
C19 C 0.0352(4) 0.3164(3) 0.7501(3) 0.0467(9) Uani 1 1 d . . . . .
C20 C -0.1043(5) 0.3029(5) 0.7516(5) 0.0862(18) Uani 1 1 d . . . . .
H20 H -0.192593 0.371601 0.745978 0.103 Uiso 1 1 calc R . . . .
C21 C -0.1158(7) 0.1884(6) 0.7613(5) 0.108(2) Uani 1 1 d . . . . .
H21 H -0.212759 0.180352 0.760422 0.130 Uiso 1 1 calc R . . . .
C22 C 0.0059(7) 0.0898(5) 0.7719(4) 0.0853(16) Uani 1 1 d . . . . .
H22 H -0.003913 0.011528 0.781009 0.102 Uiso 1 1 calc R . . . .
C23 C 0.1440(7) 0.1022(4) 0.7697(4) 0.0781(15) Uani 1 1 d . . . . .
H23 H 0.231220 0.032464 0.775563 0.094 Uiso 1 1 calc R . . . .
C24 C 0.1597(5) 0.2157(4) 0.7588(3) 0.0633(12) Uani 1 1 d . . . . .
H24 H 0.257266 0.223186 0.757370 0.076 Uiso 1 1 calc R . . . .
C25 C 0.2279(4) 0.4537(4) 0.7706(3) 0.0478(9) Uani 1 1 d . . . . .
C26 C 0.3461(5) 0.4486(6) 0.7152(4) 0.0893(18) Uani 1 1 d . . . . .
H26 H 0.333266 0.449667 0.653839 0.107 Uiso 1 1 calc R . . . .
C27 C 0.4831(6) 0.4420(7) 0.7492(5) 0.114(2) Uani 1 1 d . . . . .
H27 H 0.563681 0.441625 0.710202 0.136 Uiso 1 1 calc R . . . .
C28 C 0.5047(5) 0.4359(6) 0.8380(5) 0.0907(18) Uani 1 1 d . . . . .
H28 H 0.600640 0.429433 0.860872 0.109 Uiso 1 1 calc R . . . .
C29 C 0.3888(5) 0.4391(4) 0.8943(3) 0.0667(12) Uani 1 1 d . . . . .
H29 H 0.404271 0.434718 0.956292 0.080 Uiso 1 1 calc R . . . .
C30 C 0.2489(4) 0.4487(4) 0.8609(3) 0.0517(10) Uani 1 1 d . . . . .
H30 H 0.167813 0.451841 0.899589 0.062 Uiso 1 1 calc R . . . .
N1 N -0.2150(4) 0.8412(3) 0.6121(2) 0.0560(9) Uani 1 1 d . . . . .
N2 N -0.0454(4) 0.6741(3) 0.5833(2) 0.0550(9) Uani 1 1 d . . . . .
P1 P -0.32645(11) 0.78609(9) 0.77932(7) 0.0478(3) Uani 1 1 d . . . . .
P2 P 0.04230(10) 0.46913(9) 0.73079(7) 0.0411(2) Uani 1 1 d . . . . .
Pd1 Pd -0.14641(3) 0.61302(2) 0.76968(2) 0.03889(11) Uani 1 1 d . . . . .
Cl1 Cl -0.15600(11) 0.48451(9) 0.91917(6) 0.0536(3) Uani 1 1 d . . . . .
F1 F -0.512(3) 0.8268(18) 0.4852(12) 0.213(12) Uani 0.35 1 d D U P A 1
F2 F -0.515(2) 0.7984(16) 0.3602(9) 0.135(6) Uani 0.35 1 d D U P A 1
F3 F -0.3539(11) 0.6593(8) 0.4724(7) 0.219(4) Uani 0.7 1 d D U P A 1
F5 F -0.5607(18) 0.6656(13) 0.4574(13) 0.177(6) Uani 0.35 1 d . U P A 1
B2 B -0.497(2) 0.7588(10) 0.4471(11) 0.124(5) Uani 0.7 1 d D U P . .
F1A F -0.631(2) 0.7789(19) 0.4445(17) 0.216(9) Uani 0.35 1 d D U P A 2
F2A F -0.4409(17) 0.8268(13) 0.3778(9) 0.127(5) Uani 0.35 1 d D U P A 2
F3A F -0.4705(16) 0.8113(17) 0.5121(9) 0.119(5) Uani 0.35 1 d D U P A 2
Cl0A Cl -0.2868(9) 0.4466(9) 0.5505(6) 0.165(3) Uani 0.3 1 d . . P B -1

loop_
_atom_site_aniso_label
_atom_site_aniso_U_11
_atom_site_aniso_U_22
_atom_site_aniso_U_33
_atom_site_aniso_U_23
_atom_site_aniso_U_13
_atom_site_aniso_U_12
C1 0.055(2) 0.055(2) 0.056(2) -0.023(2) 0.014(2) -0.019(2)
C2 0.066(3) 0.062(3) 0.056(3) -0.016(2) 0.007(2) -0.018(2)
C3 0.106(4) 0.089(4) 0.061(3) -0.025(3) -0.003(3) -0.040(3)
C4 0.153(6) 0.092(4) 0.079(4) -0.045(4) 0.015(4) -0.061(4)
C5 0.119(5) 0.061(3) 0.096(4) -0.042(3) 0.016(4) -0.027(3)
C6 0.068(3) 0.053(3) 0.083(3) -0.025(2) 0.002(3) -0.008(2)
C7 0.041(2) 0.040(2) 0.070(3) -0.014(2) -0.002(2) -0.0010(17)
C8 0.054(3) 0.049(2) 0.081(3) -0.016(2) 0.016(2) -0.015(2)
C9 0.068(4) 0.060(3) 0.139(6) -0.023(3) 0.039(4) -0.020(3)
C10 0.055(4) 0.060(3) 0.222(10) -0.034(5) -0.001(5) -0.018(3)
C11 0.068(4) 0.089(4) 0.161(7) -0.047(5) -0.030(4) -0.015(3)
C12 0.062(3) 0.086(4) 0.097(4) -0.037(3) -0.014(3) -0.011(3)
C13 0.079(3) 0.054(3) 0.057(3) -0.011(2) 0.011(2) 0.000(2)
C14 0.112(4) 0.064(3) 0.053(3) -0.002(2) 0.013(3) -0.014(3)
C15 0.135(5) 0.079(4) 0.057(3) -0.012(3) 0.042(3) -0.035(4)
C16 0.137(5) 0.079(4) 0.048(3) -0.019(3) 0.035(3) -0.024(3)
C17 0.048(2) 0.052(2) 0.041(2) -0.0150(18) 0.0011(17) -0.0153(19)
C18 0.059(3) 0.063(3) 0.046(2) -0.027(2) 0.0070(19) -0.014(2)
C19 0.047(2) 0.048(2) 0.047(2) -0.0214(18) 0.0081(17) -0.0129(18)
C20 0.050(3) 0.069(3) 0.158(6) -0.055(4) 0.029(3) -0.028(2)
C21 0.082(4) 0.090(4) 0.178(7) -0.057(5) 0.039(4) -0.051(4)
C22 0.108(5) 0.061(3) 0.098(4) -0.033(3) 0.028(3) -0.038(3)
C23 0.088(4) 0.048(3) 0.086(4) -0.026(3) -0.003(3) -0.003(3)
C24 0.059(3) 0.055(3) 0.071(3) -0.025(2) -0.006(2) -0.007(2)
C25 0.035(2) 0.054(2) 0.058(2) -0.028(2) 0.0036(17) -0.0094(17)
C26 0.048(3) 0.162(6) 0.087(4) -0.079(4) 0.026(3) -0.038(3)
C27 0.045(3) 0.199(8) 0.117(5) -0.082(5) 0.027(3) -0.038(4)
C28 0.037(3) 0.121(5) 0.127(5) -0.064(4) -0.005(3) -0.019(3)
C29 0.050(3) 0.074(3) 0.074(3) -0.029(3) -0.015(2) -0.012(2)
C30 0.045(2) 0.055(2) 0.054(2) -0.0191(19) 0.0034(18) -0.0153(19)
N1 0.063(2) 0.052(2) 0.0397(18) -0.0086(15) 0.0057(16) -0.0079(17)
N2 0.069(2) 0.055(2) 0.0372(17) -0.0154(15) 0.0100(16) -0.0158(17)
P1 0.0430(6) 0.0441(6) 0.0472(6) -0.0150(5) 0.0061(4) -0.0034(4)
P2 0.0358(5) 0.0483(6) 0.0422(5) -0.0226(4) 0.0045(4) -0.0104(4)
Pd1 0.03362(17) 0.04279(18) 0.03673(17) -0.01477(12) 0.00317(11) -0.00667(12)
Cl1 0.0542(6) 0.0590(6) 0.0421(5) -0.0103(4) 0.0067(4) -0.0185(5)
F1 0.33(3) 0.119(10) 0.109(11) -0.045(9) -0.127(13) 0.051(11)
F2 0.171(16) 0.138(10) 0.091(8) -0.071(7) -0.019(7) -0.008(9)
F3 0.221(8) 0.160(7) 0.248(10) -0.076(7) -0.049(8) -0.014(6)
F5 0.165(11) 0.102(9) 0.222(16) -0.017(10) -0.030(11) -0.022(9)
B2 0.196(15) 0.049(5) 0.131(11) -0.053(7) 0.030(10) -0.025(8)
F1A 0.199(16) 0.235(18) 0.32(3) -0.131(19) 0.018(14) -0.174(15)
F2A 0.144(12) 0.109(10) 0.074(7) -0.026(7) 0.020(8) 0.022(8)
F3A 0.115(9) 0.207(16) 0.070(8) -0.092(10) 0.012(8) -0.052(10)
Cl0A 0.115(5) 0.193(8) 0.150(7) -0.030(6) 0.014(5) -0.031(5)

loop_
_atom_type_symbol
_atom_type_description
_atom_type_scat_dispersion_real
_atom_type_scat_dispersion_imag
_atom_type_scat_source
C C 0.0033 0.0016 'International Tables Vol C Tables 4.2.6.8 and 6.1.1.4'
H H 0.0000 0.0000 'International Tables Vol C Tables 4.2.6.8 and 6.1.1.4'
B B 0.0013 0.0007 'International Tables Vol C Tables 4.2.6.8 and 6.1.1.4'
Cl Cl 0.1484 0.1585 'International Tables Vol C Tables 4.2.6.8 and 6.1.1.4'
F F 0.0171 0.0103 'International Tables Vol C Tables 4.2.6.8 and 6.1.1.4'
N N 0.0061 0.0033 'International Tables Vol C Tables 4.2.6.8 and 6.1.1.4'
P P 0.1023 0.0942 'International Tables Vol C Tables 4.2.6.8 and 6.1.1.4'
Pd Pd -0.9988 1.0072 'International Tables Vol C Tables 4.2.6.8 and 6.1.1.4'

loop_
_geom_angle_atom_site_label_1
_geom_angle_atom_site_label_2
_geom_angle_atom_site_label_3
_geom_angle
C2 C1 C6 119.8(4)
C2 C1 P1 119.8(3)
C6 C1 P1 120.4(3)
C1 C2 H2 120.2
C1 C2 C3 119.6(5)
C3 C2 H2 120.2
C2 C3 H3 120.2
C4 C3 C2 119.6(5)
C4 C3 H3 120.2
C3 C4 H4 119.4
C3 C4 C5 121.1(5)
C5 C4 H4 119.4
C4 C5 H5 120.2
C6 C5 C4 119.5(5)
C6 C5 H5 120.2
C1 C6 H6 119.8
C5 C6 C1 120.4(5)
C5 C6 H6 119.8
C8 C7 C12 118.9(4)
C8 C7 P1 120.4(4)
C12 C7 P1 120.4(4)
C7 C8 H8 120.0
C7 C8 C9 120.0(5)
C9 C8 H8 120.0
C8 C9 H9 120.5
C10 C9 C8 119.0(6)
C10 C9 H9 120.5
C9 C10 H10 119.6
C11 C10 C9 120.8(6)
C11 C10 H10 119.6
C10 C11 H11 120.2
C10 C11 C12 119.5(7)
C12 C11 H11 120.2
C7 C12 H12 119.2
C11 C12 C7 121.7(6)
C11 C12 H12 119.2
H13A C13 H13B 108.1
N1 C13 H13A 109.5
N1 C13 H13B 109.5
N1 C13 P1 110.8(3)
P1 C13 H13A 109.5
P1 C13 H13B 109.5
H14A C14 H14B 108.3
C15 C14 H14A 109.9
C15 C14 H14B 109.9
N1 C14 H14A 109.9
N1 C14 H14B 109.9
N1 C14 C15 108.8(4)
C14 C15 H15A 109.9
C14 C15 H15B 109.9
H15A C15 H15B 108.3
C16 C15 C14 109.0(5)
C16 C15 H15A 109.9
C16 C15 H15B 109.9
C15 C16 H16A 109.9
C15 C16 H16B 109.9
H16A C16 H16B 108.3
N2 C16 C15 108.7(4)
N2 C16 H16A 109.9
N2 C16 H16B 109.9
N1 C17 N2 118.4(3)
N1 C17 Pd1 120.9(3)
N2 C17 Pd1 120.7(3)
H18A C18 H18B 108.4
N2 C18 H18A 110.1
N2 C18 H18B 110.1
N2 C18 P2 108.0(3)
P2 C18 H18A 110.1
P2 C18 H18B 110.1
C20 C19 P2 117.7(3)
C24 C19 C20 118.6(4)
C24 C19 P2 123.7(3)
C19 C20 H20 120.1
C19 C20 C21 119.8(5)
C21 C20 H20 120.1
C20 C21 H21 119.3
C22 C21 C20 121.5(5)
C22 C21 H21 119.3
C21 C22 H22 120.4
C21 C22 C23 119.3(5)
C23 C22 H22 120.4
C22 C23 H23 119.6
C22 C23 C24 120.8(5)
C24 C23 H23 119.6
C19 C24 C23 120.1(5)
C19 C24 H24 120.0
C23 C24 H24 120.0
C26 C25 C30 119.8(4)
C26 C25 P2 122.8(3)
C30 C25 P2 117.4(3)
C25 C26 H26 120.2
C25 C26 C27 119.5(5)
C27 C26 H26 120.2
C26 C27 H27 119.6
C28 C27 C26 120.9(5)
C28 C27 H27 119.6
C27 C28 H28 119.9
C27 C28 C29 120.2(5)
C29 C28 H28 119.9
C28 C29 H29 120.0
C28 C29 C30 119.9(5)
C30 C29 H29 120.0
C25 C30 H30 120.2
C29 C30 C25 119.6(4)
C29 C30 H30 120.2
C13 N1 C14 113.6(3)
C17 N1 C13 122.5(3)
C17 N1 C14 123.3(4)
C17 N2 C16 124.0(4)
C17 N2 C18 119.8(3)
C18 N2 C16 114.4(3)
C1 P1 C7 106.5(2)
C1 P1 C13 104.4(2)
C1 P1 Pd1 119.65(14)
C7 P1 C13 106.5(2)
C7 P1 Pd1 116.87(13)
C13 P1 Pd1 101.19(14)
C18 P2 Pd1 99.46(13)
C19 P2 C18 103.98(18)
C19 P2 Pd1 121.30(13)
C25 P2 C18 108.7(2)
C25 P2 C19 108.10(18)
C25 P2 Pd1 113.80(12)
C17 Pd1 P1 84.19(12)
C17 Pd1 P2 83.49(12)
C17 Pd1 Cl1 179.06(12)
P1 Pd1 Cl1 96.72(4)
P2 Pd1 P1 167.48(4)
P2 Pd1 Cl1 95.61(4)
F1 B2 F2 119.1(17)
F1 B2 F3 113.3(18)
F1 B2 F5 131(2)
F2 B2 F3 106.7(14)
F2 B2 F5 94.6(15)
F5 B2 F3 85.6(9)
F1A B2 F2A 118.6(18)
F1A B2 F3A 103.9(14)
F2A B2 F3A 95.3(13)

loop_
_geom_bond_atom_site_label_1
_geom_bond_atom_site_label_2
_geom_bond_distance
C1 C2 1.390(6)
C1 C6 1.392(6)
C1 P1 1.809(4)
C2 H2 0.9500
C2 C3 1.398(7)
C3 H3 0.9500
C3 C4 1.364(8)
C4 H4 0.9500
C4 C5 1.393(8)
C5 H5 0.9500
C5 C6 1.368(7)
C6 H6 0.9500
C7 C8 1.365(6)
C7 C12 1.385(6)
C7 P1 1.814(4)
C8 H8 0.9500
C8 C9 1.402(7)
C9 H9 0.9500
C9 C10 1.389(10)
C10 H10 0.9500
C10 C11 1.352(10)
C11 H11 0.9500
C11 C12 1.363(8)
C12 H12 0.9500
C13 H13A 0.9900
C13 H13B 0.9900
C13 N1 1.445(5)
C13 P1 1.826(4)
C14 H14A 0.9900
C14 H14B 0.9900
C14 C15 1.508(7)
C14 N1 1.487(5)
C15 H15A 0.9900
C15 H15B 0.9900
C15 C16 1.504(7)
C16 H16A 0.9900
C16 H16B 0.9900
C16 N2 1.467(5)
C17 N1 1.337(5)
C17 N2 1.344(5)
C17 Pd1 1.997(4)
C18 H18A 0.9900
C18 H18B 0.9900
C18 N2 1.456(5)
C18 P2 1.831(4)
C19 C20 1.373(6)
C19 C24 1.365(6)
C19 P2 1.804(4)
C20 H20 0.9500
C20 C21 1.390(7)
C21 H21 0.9500
C21 C22 1.330(8)
C22 H22 0.9500
C22 C23 1.354(7)
C23 H23 0.9500
C23 C24 1.391(6)
C24 H24 0.9500
C25 C26 1.375(6)
C25 C30 1.387(5)
C25 P2 1.802(4)
C26 H26 0.9500
C26 C27 1.376(7)
C27 H27 0.9500
C27 C28 1.360(8)
C28 H28 0.9500
C28 C29 1.368(7)
C29 H29 0.9500
C29 C30 1.385(6)
C30 H30 0.9500
P1 Pd1 2.2783(10)
P2 Pd1 2.2727(10)
Pd1 Cl1 2.3351(10)
F1 B2 1.132(18)
F2 B2 1.260(18)
F3 B2 1.447(15)
F5 B2 1.41(2)
B2 F1A 1.202(18)
B2 F2A 1.327(17)
B2 F3A 1.414(17)

loop_
_geom_torsion_atom_site_label_1
_geom_torsion_atom_site_label_2
_geom_torsion_atom_site_label_3
_geom_torsion_atom_site_label_4
_geom_torsion
C1 C2 C3 C4 0.5(8)
C2 C1 C6 C5 -1.4(7)
C2 C1 P1 C7 120.8(3)
C2 C1 P1 C13 -126.8(4)
C2 C1 P1 Pd1 -14.6(4)
C2 C3 C4 C5 0.8(9)
C3 C4 C5 C6 -2.4(10)
C4 C5 C6 C1 2.6(9)
C6 C1 C2 C3 -0.2(7)
C6 C1 P1 C7 -60.7(4)
C6 C1 P1 C13 51.7(4)
C6 C1 P1 Pd1 163.9(3)
C7 C8 C9 C10 0.5(7)
C8 C7 C12 C11 1.9(7)
C8 C7 P1 C1 -29.9(4)
C8 C7 P1 C13 -141.0(4)
C8 C7 P1 Pd1 106.9(3)
C8 C9 C10 C11 -1.4(9)
C9 C10 C11 C12 2.5(10)
C10 C11 C12 C7 -2.7(9)
C12 C7 C8 C9 -0.7(6)
C12 C7 P1 C1 155.8(4)
C12 C7 P1 C13 44.7(4)
C12 C7 P1 Pd1 -67.4(4)
C14 C15 C16 N2 -55.7(7)
C15 C14 N1 C13 159.0(5)
C15 C14 N1 C17 -29.7(7)
C15 C16 N2 C17 31.1(7)
C15 C16 N2 C18 -164.3(5)
C19 C20 C21 C22 1.9(11)
C20 C19 C24 C23 -0.5(7)
C20 C19 P2 C18 -83.9(4)
C20 C19 P2 C25 160.6(4)
C20 C19 P2 Pd1 26.5(4)
C20 C21 C22 C23 -2.6(11)
C21 C22 C23 C24 1.6(9)
C22 C23 C24 C19 -0.1(8)
C24 C19 C20 C21 -0.3(8)
C24 C19 P2 C18 92.9(4)
C24 C19 P2 C25 -22.6(4)
C24 C19 P2 Pd1 -156.7(3)
C25 C26 C27 C28 2.4(11)
C26 C25 C30 C29 0.3(7)
C26 C25 P2 C18 -24.1(5)
C26 C25 P2 C19 88.2(5)
C26 C25 P2 Pd1 -133.9(4)
C26 C27 C28 C29 -1.5(11)
C27 C28 C29 C30 -0.1(9)
C28 C29 C30 C25 0.7(7)
C30 C25 C26 C27 -1.8(9)
C30 C25 P2 C18 155.0(3)
C30 C25 P2 C19 -92.7(3)
C30 C25 P2 Pd1 45.2(4)
N1 C13 P1 C1 123.4(4)
N1 C13 P1 C7 -124.1(4)
N1 C13 P1 Pd1 -1.4(4)
N1 C14 C15 C16 55.1(6)
N1 C17 N2 C16 -4.0(7)
N1 C17 N2 C18 -167.8(4)
N2 C17 N1 C13 173.8(4)
N2 C17 N1 C14 3.2(6)
N2 C18 P2 C19 154.3(3)
N2 C18 P2 C25 -90.7(3)
N2 C18 P2 Pd1 28.6(3)
P1 C1 C2 C3 178.3(4)
P1 C1 C6 C5 -179.9(4)
P1 C7 C8 C9 -175.1(3)
P1 C7 C12 C11 176.3(4)
P1 C13 N1 C14 177.7(4)
P1 C13 N1 C17 6.3(6)
P2 C18 N2 C16 164.4(4)
P2 C18 N2 C17 -30.3(5)
P2 C19 C20 C21 176.6(5)
P2 C19 C24 C23 -177.3(4)
P2 C25 C26 C27 177.3(5)
P2 C25 C30 C29 -178.9(3)
Pd1 C17 N1 C13 -8.8(6)
Pd1 C17 N1 C14 -179.4(4)
Pd1 C17 N2 C16 178.6(4)
Pd1 C17 N2 C18 14.8(5)
